data_4065635
loop_
_publ_author_name
'Yamamoto, Yoshihiko'
'Yamashita, Ken'
'Nakamura, Mitsutaka'

_publ_section_title
;
 Synthesis of Organometallic Analogues of SpirocyclicC-Arylribosides
;
_journal_issue 6
_journal_name_full Organometallics
_journal_page_first 1472
_journal_paper_doi 10.1021/om100043f
_journal_volume 29
_journal_year 2010
_chemical_formula_moiety 'C23 H32 O9 Ru Si2 '
_chemical_formula_sum 'C23 H32 O9 Ru Si2'
_chemical_formula_weight 609.74
_space_group_IT_number 19
_symmetry_cell_setting orthorhombic
_symmetry_Int_Tables_number 19
_symmetry_space_group_name_Hall 'P 2ac 2ab'
_symmetry_space_group_name_H-M 'P 21 21 21'
_cell_angle_alpha 90.0000
_cell_angle_beta 90.0000
_cell_angle_gamma 90.0000
_cell_formula_units_Z 4
_cell_length_a 7.3911(19)
_cell_length_b 17.400(4)
_cell_length_c 22.350(6)
_cell_measurement_reflns_used 12193
_cell_measurement_temperature 193.1
_cell_measurement_theta_max 31.5
_cell_measurement_theta_min 2.8
_cell_volume 2874.3(13)
_computing_cell_refinement CrystalClear
_computing_data_collection CrystalClear
_computing_data_reduction CrystalStructure
_computing_publication_material 'CrystalStructure 3.8'
_computing_structure_refinement CRYSTALS
_computing_structure_solution SIR92
_diffrn_detector_area_resol_mean 7.31
_diffrn_measured_fraction_theta_full 0.974
_diffrn_measured_fraction_theta_max 0.900
_diffrn_measurement_device_type 'Rigaku Saturn'
_diffrn_measurement_method \w
_diffrn_radiation_type 'Mo K\a'
_diffrn_radiation_wavelength 0.71070
_diffrn_reflns_av_R_equivalents 0.041
_diffrn_reflns_limit_h_max 10
_diffrn_reflns_limit_h_min -10
_diffrn_reflns_limit_k_max 22
_diffrn_reflns_limit_k_min -23
_diffrn_reflns_limit_l_max 32
_diffrn_reflns_limit_l_min -24
_diffrn_reflns_number 26346
_diffrn_reflns_theta_full 27.50
_diffrn_reflns_theta_max 31.41
_exptl_absorpt_coefficient_mu 0.673
_exptl_absorpt_correction_T_max 0.817
_exptl_absorpt_correction_T_min 0.734
_exptl_absorpt_correction_type multi-scan
_exptl_absorpt_process_details 'Jacobson, R. (1998) Private communication'
_exptl_crystal_colour colorless
_exptl_crystal_density_diffrn 1.409
_exptl_crystal_density_method 'not measured'
_exptl_crystal_description block
_exptl_crystal_F_000 1256.00
_exptl_crystal_size_max 0.50
_exptl_crystal_size_mid 0.50
_exptl_crystal_size_min 0.30
_refine_diff_density_max 1.07
_refine_diff_density_min -0.63
_refine_ls_extinction_method none
_refine_ls_goodness_of_fit_ref 1.008
_refine_ls_hydrogen_treatment refall
_refine_ls_number_parameters 365
_refine_ls_number_reflns 6435
_refine_ls_R_factor_gt 0.0357
_refine_ls_shift/su_max 0.0000
_refine_ls_structure_factor_coef Fsqd
_refine_ls_weighting_details 'w = 1/[0.0003Fo^2^ + 1.0000\s(Fo^2^)]/(4Fo^2^)'
_refine_ls_weighting_scheme calc
_refine_ls_wR_factor_ref 0.0861
_reflns_number_gt 5693
_reflns_number_total 6436
_reflns_threshold_expression F^2^>2.0\s(F^2^)
_cod_data_source_file om100043f_si_001.cif
_cod_data_source_block '__3a'
_cod_original_formula_sum 'C23 H32 O9 Ru Si2 '
_cod_database_code 4065635

loop_
_symmetry_equiv_pos_site_id
_symmetry_equiv_pos_as_xyz
1 +X,+Y,+Z
2 1/2+X,1/2-Y,-Z
3 -X,1/2+Y,1/2-Z
4 1/2-X,-Y,1/2+Z

loop_
_atom_site_label
_atom_site_type_symbol
_atom_site_fract_x
_atom_site_fract_y
_atom_site_fract_z
_atom_site_U_iso_or_equiv
_atom_site_adp_type
_atom_site_occupancy
_atom_site_symmetry_multiplicity
_atom_site_calc_flag
_atom_site_refinement_flags
Ru(1) Ru 0.41039(4) 0.342110(10) 0.734340(10) 0.03601(6) Uani 1.00 1 d .
Si(1) Si 0.5974(2) 0.32110(7) 0.88867(5) 0.0719(3) Uani 1.00 1 d .
Si(2) Si 0.71861(15) 0.22691(5) 0.63863(5) 0.0463(2) Uani 1.00 1 d .
O(1) O 0.9167(3) 0.44815(11) 0.66136(10) 0.0394(5) Uani 1.00 1 d .
O(2) O 0.7006(4) 0.51090(12) 0.72119(12) 0.0543(7) Uani 1.00 1 d .
O(3) O 0.7528(4) 0.53024(17) 0.53415(15) 0.0718(10) Uani 1.00 1 d .
O(4) O 0.6244(3) 0.42417(13) 0.57740(12) 0.0496(7) Uani 1.00 1 d .
O(5) O 1.2282(4) 0.55394(17) 0.66444(17) 0.0750(10) Uani 1.00 1 d .
O(6) O 0.7018(4) 0.19716(14) 0.78116(13) 0.0596(8) Uani 1.00 1 d .
O(7) O 0.1471(5) 0.4526(2) 0.79570(17) 0.0881(12) Uani 1.00 1 d .
O(8) O 0.2000(7) 0.1958(2) 0.7608(3) 0.175(2) Uani 1.00 1 d .
O(9) O 0.2476(4) 0.3714(2) 0.61100(15) 0.0787(10) Uani 1.00 1 d .
C(1) C 0.7328(4) 0.45154(16) 0.67764(16) 0.0362(8) Uani 1.00 1 d .
C(2) C 0.6350(4) 0.48126(17) 0.62248(17) 0.0435(9) Uani 1.00 1 d .
C(3) C 0.7695(5) 0.5378(2) 0.5955(2) 0.0563(12) Uani 1.00 1 d .
C(4) C 0.9537(4) 0.51087(18) 0.61977(18) 0.0441(9) Uani 1.00 1 d .
C(5) C 0.6354(6) 0.4665(3) 0.5214(2) 0.0713(15) Uani 1.00 1 d .
C(6) C 0.4478(9) 0.4959(4) 0.5039(3) 0.128(2) Uani 1.00 1 d .
C(7) C 0.7168(11) 0.4155(4) 0.4769(2) 0.121(2) Uani 1.00 1 d .
C(8) C 1.0550(5) 0.5762(2) 0.6496(2) 0.0689(14) Uani 1.00 1 d .
C(9) C 0.6867(5) 0.48106(19) 0.78061(19) 0.0511(11) Uani 1.00 1 d .
C(10) C 0.6560(4) 0.39621(18) 0.77125(18) 0.0386(8) Uani 1.00 1 d .
C(11) C 0.6818(4) 0.37805(17) 0.71003(15) 0.0319(7) Uani 1.00 1 d .
C(12) C 0.6764(4) 0.29494(18) 0.70263(16) 0.0335(8) Uani 1.00 1 d .
C(13) C 0.6780(4) 0.26476(18) 0.76598(19) 0.0420(8) Uani 1.00 1 d .
C(14) C 0.6244(4) 0.3301(2) 0.80552(15) 0.0440(9) Uani 1.00 1 d .
C(15) C 0.4742(8) 0.4066(3) 0.9166(2) 0.0848(18) Uani 1.00 1 d .
C(16) C 0.8317(10) 0.3185(4) 0.9185(2) 0.132(2) Uani 1.00 1 d .
C(17) C 0.4734(12) 0.2316(3) 0.9050(2) 0.145(3) Uani 1.00 1 d .
C(18) C 0.9285(10) 0.2622(4) 0.5975(3) 0.0475(19) Uani 0.50 1 d P
C(19) C 0.7421(19) 0.1285(4) 0.6608(5) 0.082(3) Uani 0.50 1 d P
C(20) C 0.5182(11) 0.2382(5) 0.5801(4) 0.062(2) Uani 0.50 1 d P
C(21) C 0.725(2) 0.2586(5) 0.5662(4) 0.122(5) Uani 0.50 1 d P
C(22) C 0.9529(13) 0.1750(6) 0.6582(4) 0.079(3) Uani 0.50 1 d P
C(23) C 0.5530(16) 0.1423(4) 0.6517(5) 0.083(3) Uani 0.50 1 d P
C(24) C 0.2426(5) 0.4115(2) 0.7722(2) 0.0573(11) Uani 1.00 1 d .
C(25) C 0.2711(6) 0.2506(2) 0.7503(2) 0.0863(18) Uani 1.00 1 d .
C(26) C 0.3038(5) 0.3613(2) 0.65685(19) 0.0516(11) Uani 1.00 1 d .
H(1) H 0.3741 0.5010 0.5385 0.154 Uiso 1.00 1 c R
H(2) H 0.3951 0.4594 0.4775 0.154 Uiso 1.00 1 c R
H(3) H 0.4571 0.5442 0.4844 0.154 Uiso 1.00 1 c R
H(4) H 0.6855 0.4318 0.4377 0.145 Uiso 1.00 1 c R
H(5) H 0.6757 0.3644 0.4830 0.145 Uiso 1.00 1 c R
H(6) H 0.8445 0.4174 0.4816 0.145 Uiso 1.00 1 c R
H(7) H 0.5578 0.4460 0.9268 0.102 Uiso 1.00 1 c R
H(8) H 0.4054 0.3931 0.9510 0.102 Uiso 1.00 1 c R
H(9) H 0.3954 0.4246 0.8861 0.102 Uiso 1.00 1 c R
H(10) H 0.8718 0.2667 0.9201 0.158 Uiso 1.00 1 c R
H(11) H 0.8362 0.3402 0.9575 0.158 Uiso 1.00 1 c R
H(12) H 0.9078 0.3470 0.8925 0.158 Uiso 1.00 1 c R
H(13) H 0.3481 0.2438 0.9054 0.174 Uiso 1.00 1 c R
H(14) H 0.5075 0.2110 0.9427 0.174 Uiso 1.00 1 c R
H(15) H 0.4964 0.1948 0.8745 0.174 Uiso 1.00 1 c R
H(16) H 0.9908 0.5916 0.6844 0.083 Uiso 1.00 1 c R
H(17) H 1.0616 0.6180 0.6224 0.082 Uiso 1.00 1 c R
H(18) H 0.7955 0.4898 0.8022 0.061 Uiso 1.00 1 c R
H(19) H 0.5882 0.5037 0.8015 0.061 Uiso 1.00 1 c R
H(20) H 0.5212 0.5038 0.6316 0.052 Uiso 1.00 1 c R
H(21) H 0.7448 0.5890 0.6075 0.067 Uiso 1.00 1 c R
H(22) H 1.0235 0.4919 0.5873 0.053 Uiso 1.00 1 c R

loop_
_atom_site_aniso_label
_atom_site_aniso_U_11
_atom_site_aniso_U_22
_atom_site_aniso_U_33
_atom_site_aniso_U_12
_atom_site_aniso_U_13
_atom_site_aniso_U_23
Ru(1) 0.02857(11) 0.03608(12) 0.04339(14) -0.00548(11) 0.00198(13) 0.00224(12)
Si(1) 0.1121(11) 0.0687(7) 0.0348(5) 0.0061(8) 0.0002(7) -0.0004(4)
Si(2) 0.0454(5) 0.0390(4) 0.0544(6) -0.0087(4) 0.0023(5) -0.0171(4)
O(1) 0.0294(10) 0.0334(9) 0.0553(13) -0.0070(10) 0.0054(12) -0.0005(9)
O(2) 0.0659(17) 0.0283(10) 0.0687(19) -0.0088(10) 0.0201(14) -0.0090(11)
O(3) 0.0639(19) 0.0780(19) 0.074(2) -0.0127(17) 0.0050(17) 0.0342(16)
O(4) 0.0497(16) 0.0490(13) 0.0501(14) -0.0053(12) 0.0007(12) 0.0091(11)
O(5) 0.0554(19) 0.0603(16) 0.109(2) -0.0088(15) -0.0008(18) -0.0227(17)
O(6) 0.083(2) 0.0407(13) 0.0550(17) 0.0136(13) -0.0070(15) 0.0118(12)
O(7) 0.077(2) 0.115(2) 0.072(2) 0.043(2) 0.0057(18) -0.018(2)
O(8) 0.130(4) 0.089(2) 0.307(8) -0.061(2) 0.045(5) 0.053(4)
O(9) 0.0521(18) 0.127(2) 0.0569(18) 0.0111(18) -0.0197(15) -0.0056(18)
C(1) 0.0327(16) 0.0236(13) 0.0524(19) -0.0057(12) 0.0078(15) -0.0062(13)
C(2) 0.0377(19) 0.0307(15) 0.062(2) 0.0010(13) 0.0082(16) 0.0097(15)
C(3) 0.050(2) 0.0382(18) 0.081(3) -0.0066(17) 0.013(2) 0.0104(18)
C(4) 0.039(2) 0.0314(15) 0.062(2) -0.0108(13) 0.0112(16) -0.0027(15)
C(5) 0.065(3) 0.093(3) 0.056(2) -0.010(2) -0.005(2) 0.026(2)
C(6) 0.081(4) 0.179(6) 0.126(5) -0.022(4) -0.038(4) 0.091(5)
C(7) 0.149(6) 0.159(5) 0.054(3) -0.041(5) 0.010(4) 0.003(3)
C(8) 0.047(2) 0.052(2) 0.108(3) -0.0231(18) 0.023(2) -0.030(2)
C(9) 0.052(2) 0.0362(17) 0.065(2) -0.0007(16) 0.0163(19) -0.0195(16)
C(10) 0.0324(15) 0.0374(15) 0.046(2) -0.0029(12) -0.0014(16) -0.0108(16)
C(11) 0.0242(15) 0.0295(14) 0.0420(17) -0.0033(12) -0.0013(13) -0.0017(13)
C(12) 0.0302(16) 0.0309(15) 0.0395(17) -0.0048(12) -0.0012(13) -0.0028(13)
C(13) 0.0422(18) 0.0389(16) 0.0449(18) 0.0031(13) -0.0058(18) -0.0001(17)
C(14) 0.045(2) 0.052(2) 0.0352(16) -0.0006(16) -0.0011(14) -0.0015(14)
C(15) 0.107(4) 0.101(3) 0.047(2) 0.018(3) 0.001(2) -0.016(2)
C(16) 0.160(6) 0.172(6) 0.063(3) 0.078(5) -0.054(4) -0.026(3)
C(17) 0.255(10) 0.103(4) 0.077(3) -0.053(5) 0.069(5) 0.007(3)
C(18) 0.029(3) 0.056(3) 0.057(4) 0.001(3) 0.006(3) -0.017(3)
C(19) 0.117(9) 0.031(3) 0.097(7) -0.010(5) -0.002(7) -0.012(4)
C(20) 0.042(4) 0.070(5) 0.076(6) -0.012(4) -0.006(4) -0.039(4)
C(21) 0.26(2) 0.057(5) 0.046(5) 0.044(9) 0.005(8) -0.008(4)
C(22) 0.064(6) 0.092(7) 0.081(6) 0.025(5) -0.013(4) -0.033(5)
C(23) 0.091(8) 0.045(4) 0.113(8) -0.031(4) -0.001(6) -0.031(4)
C(24) 0.046(2) 0.072(2) 0.053(2) 0.0078(19) 0.005(2) 0.003(2)
C(25) 0.060(2) 0.066(2) 0.133(5) -0.021(2) 0.019(3) 0.015(2)
C(26) 0.0293(17) 0.068(2) 0.057(2) -0.0032(16) -0.0014(16) -0.0028(19)

loop_
_atom_type_symbol
_atom_type_description
_atom_type_scat_dispersion_real
_atom_type_scat_dispersion_imag
_atom_type_scat_source
C C 0.003 0.002
;
International Tables for Crystallography
(1992, Vol. C, Tables 4.2.6.8 and 6.1.1.4)
;
H H 0.000 0.000
;
International Tables for Crystallography
(1992, Vol. C, Table 6.1.1.4)
;
O O 0.011 0.006
;
International Tables for Crystallography
(1992, Vol. C, Tables 4.2.6.8 and 6.1.1.4)
;
Ru Ru -1.259 0.836
;
International Tables for Crystallography
(1992, Vol. C, Tables 4.2.6.8 and 6.1.1.4)
;
Si Si 0.082 0.070
;
International Tables for Crystallography
(1992, Vol. C, Tables 4.2.6.8 and 6.1.1.4)
;

loop_
_geom_angle_atom_site_label_1
_geom_angle_atom_site_label_2
_geom_angle_atom_site_label_3
_geom_angle
_geom_angle_publ_flag
C(10) Ru(1) C(11) 37.79(13) yes
C(10) Ru(1) C(12) 63.47(12) yes
C(10) Ru(1) C(14) 36.61(12) yes
C(10) Ru(1) C(24) 95.64(15) yes
C(10) Ru(1) C(25) 136.25(19) yes
C(10) Ru(1) C(26) 126.67(15) yes
C(11) Ru(1) C(12) 38.46(11) yes
C(11) Ru(1) C(14) 63.55(12) yes
C(11) Ru(1) C(24) 121.64(14) yes
C(11) Ru(1) C(25) 141.02(16) yes
C(11) Ru(1) C(26) 95.89(14) yes
C(12) Ru(1) C(14) 64.81(12) yes
C(12) Ru(1) C(24) 158.66(15) yes
C(12) Ru(1) C(25) 102.95(17) yes
C(12) Ru(1) C(26) 97.90(14) yes
C(14) Ru(1) C(24) 101.52(16) yes
C(14) Ru(1) C(25) 99.65(19) yes
C(14) Ru(1) C(26) 159.28(14) yes
C(24) Ru(1) C(25) 95.3(2) yes
C(24) Ru(1) C(26) 91.31(17) yes
C(25) Ru(1) C(26) 95.2(2) yes
C(14) Si(1) C(15) 108.6(2) yes
C(14) Si(1) C(16) 105.0(2) yes
C(14) Si(1) C(17) 108.6(2) yes
C(15) Si(1) C(16) 110.9(2) yes
C(15) Si(1) C(17) 111.5(3) yes
C(16) Si(1) C(17) 111.9(3) yes
C(12) Si(2) C(18) 107.4(2) yes
C(12) Si(2) C(19) 114.0(3) yes
C(12) Si(2) C(20) 108.3(3) yes
C(12) Si(2) C(21) 121.4(3) yes
C(12) Si(2) C(22) 105.1(3) yes
C(12) Si(2) C(23) 105.0(3) yes
C(18) Si(2) C(19) 111.3(4) yes
C(18) Si(2) C(20) 104.9(3) yes
C(18) Si(2) C(21) 54.4(7) yes
C(18) Si(2) C(22) 63.0(3) yes
C(18) Si(2) C(23) 146.4(4) yes
C(19) Si(2) C(20) 110.4(4) yes
C(19) Si(2) C(21) 124.6(5) yes
C(19) Si(2) C(22) 54.8(5) yes
C(19) Si(2) C(23) 45.0(5) yes
C(20) Si(2) C(21) 50.5(7) yes
C(20) Si(2) C(22) 146.5(4) yes
C(20) Si(2) C(23) 72.7(4) yes
C(21) Si(2) C(22) 109.3(7) yes
C(21) Si(2) C(23) 113.8(6) yes
C(22) Si(2) C(23) 99.8(4) yes
C(1) O(1) C(4) 108.3(2) yes
C(1) O(2) C(9) 112.3(2) yes
C(3) O(3) C(5) 108.9(3) yes
C(2) O(4) C(5) 104.7(2) yes
O(1) C(1) O(2) 111.4(2) yes
O(1) C(1) C(2) 105.3(2) yes
O(1) C(1) C(11) 109.1(2) yes
O(2) C(1) C(2) 103.0(2) yes
O(2) C(1) C(11) 103.9(2) yes
C(2) C(1) C(11) 123.8(2) yes
O(4) C(2) C(1) 111.4(2) yes
O(4) C(2) C(3) 101.9(2) yes
C(1) C(2) C(3) 103.3(2) yes
O(3) C(3) C(2) 105.9(3) yes
O(3) C(3) C(4) 113.6(3) yes
C(2) C(3) C(4) 104.0(2) yes
O(1) C(4) C(3) 106.6(2) yes
O(1) C(4) C(8) 111.9(3) yes
C(3) C(4) C(8) 111.4(2) yes
O(3) C(5) O(4) 104.7(3) yes
O(3) C(5) C(6) 109.9(4) yes
O(3) C(5) C(7) 110.8(4) yes
O(4) C(5) C(6) 109.8(4) yes
O(4) C(5) C(7) 107.5(4) yes
C(6) C(5) C(7) 113.7(5) yes
O(5) C(8) C(4) 110.7(3) yes
O(2) C(9) C(10) 103.7(3) yes
Ru(1) C(10) C(9) 126.4(2) yes
Ru(1) C(10) C(11) 69.79(18) yes
Ru(1) C(10) C(14) 73.57(19) yes
C(9) C(10) C(11) 109.4(3) yes
C(9) C(10) C(14) 138.8(3) yes
C(11) C(10) C(14) 111.6(2) yes
Ru(1) C(11) C(1) 126.3(2) yes
Ru(1) C(11) C(10) 72.42(18) yes
Ru(1) C(11) C(12) 73.56(17) yes
C(1) C(11) C(10) 107.8(2) yes
C(1) C(11) C(12) 142.2(3) yes
C(10) C(11) C(12) 109.1(2) yes
Ru(1) C(12) Si(2) 127.93(17) yes
Ru(1) C(12) C(11) 67.98(17) yes
Ru(1) C(12) C(13) 80.68(19) yes
Si(2) C(12) C(11) 134.9(2) yes
Si(2) C(12) C(13) 119.5(2) yes
C(11) C(12) C(13) 103.8(2) yes
O(6) C(13) C(12) 126.1(3) yes
O(6) C(13) C(14) 126.8(3) yes
C(12) C(13) C(14) 106.7(2) yes
Ru(1) C(14) Si(1) 129.26(19) yes
Ru(1) C(14) C(10) 69.82(19) yes
Ru(1) C(14) C(13) 80.7(2) yes
Si(1) C(14) C(10) 128.9(2) yes
Si(1) C(14) C(13) 123.4(2) yes
C(10) C(14) C(13) 104.9(2) yes
Si(2) C(18) C(21) 56.8(4) yes
Si(2) C(19) C(22) 68.7(4) yes
Si(2) C(19) C(23) 72.9(5) yes
C(22) C(19) C(23) 141.6(7) yes
Si(2) C(20) C(21) 55.8(4) yes
Si(2) C(21) C(18) 68.7(6) yes
Si(2) C(21) C(20) 73.7(7) yes
C(18) C(21) C(20) 142.3(8) yes
Si(2) C(22) C(19) 56.5(4) yes
Si(2) C(23) C(19) 62.1(5) yes
Ru(1) C(24) O(7) 178.1(3) yes
Ru(1) C(25) O(8) 175.8(5) yes
Ru(1) C(26) O(9) 177.4(3) yes
O(4) C(2) H(20) 113.1 no
C(1) C(2) H(20) 112.8 no
C(3) C(2) H(20) 113.4 no
O(3) C(3) H(21) 110.6 no
C(2) C(3) H(21) 111.6 no
C(4) C(3) H(21) 110.9 no
O(1) C(4) H(22) 109.2 no
C(3) C(4) H(22) 108.4 no
C(8) C(4) H(22) 109.2 no
C(5) C(6) H(1) 110.1(7) no
C(5) C(6) H(2) 107.9(7) no
C(5) C(6) H(3) 110.4(7) no
H(1) C(6) H(2) 109.5(9) no
H(1) C(6) H(3) 109.5(9) no
H(2) C(6) H(3) 109.5(9) no
C(5) C(7) H(4) 110.3(8) no
C(5) C(7) H(5) 109.9(7) no
C(5) C(7) H(6) 108.2(6) no
H(4) C(7) H(5) 109.5(8) no
H(4) C(7) H(6) 109.5(9) no
H(5) C(7) H(6) 109.5(10) no
O(5) C(8) H(16) 110.3(5) no
O(5) C(8) H(17) 108.8(4) no
C(4) C(8) H(16) 109.0(4) no
C(4) C(8) H(17) 108.6(5) no
H(16) C(8) H(17) 109.5(5) no
O(2) C(9) H(18) 110.7(4) no
O(2) C(9) H(19) 111.1(4) no
C(10) C(9) H(18) 110.8(3) no
C(10) C(9) H(19) 111.0(4) no
H(18) C(9) H(19) 109.5(5) no
Si(1) C(15) H(7) 109.9(5) no
Si(1) C(15) H(8) 109.7(5) no
Si(1) C(15) H(9) 108.9(5) no
H(7) C(15) H(8) 109.5(6) no
H(7) C(15) H(9) 109.5(6) no
H(8) C(15) H(9) 109.5(7) no
Si(1) C(16) H(10) 109.1(7) no
Si(1) C(16) H(11) 110.7(7) no
Si(1) C(16) H(12) 108.6(6) no
H(10) C(16) H(11) 109.5(8) no
H(10) C(16) H(12) 109.5(9) no
H(11) C(16) H(12) 109.5(9) no
Si(1) C(17) H(13) 107.4(6) no
Si(1) C(17) H(14) 111.2(7) no
Si(1) C(17) H(15) 109.8(7) no
H(13) C(17) H(14) 109.5(10) no
H(13) C(17) H(15) 109.5(10) no
H(14) C(17) H(15) 109.5(8) no

loop_
_geom_bond_atom_site_label_1
_geom_bond_atom_site_label_2
_geom_bond_distance
_geom_bond_publ_flag
Ru(1) C(10) 2.205(3) yes
Ru(1) C(11) 2.170(3) yes
Ru(1) C(12) 2.245(3) yes
Ru(1) C(14) 2.253(3) yes
Ru(1) C(24) 1.926(4) yes
Ru(1) C(25) 1.929(4) yes
Ru(1) C(26) 1.932(4) yes
Si(1) C(14) 1.876(3) yes
Si(1) C(15) 1.853(5) yes
Si(1) C(16) 1.856(7) yes
Si(1) C(17) 1.843(7) yes
Si(2) C(12) 1.883(3) yes
Si(2) C(18) 1.905(7) yes
Si(2) C(19) 1.791(8) yes
Si(2) C(20) 1.986(9) yes
Si(2) C(21) 1.712(10) yes
Si(2) C(22) 2.001(10) yes
Si(2) C(23) 1.936(10) yes
O(1) C(1) 1.408(4) yes
O(1) C(4) 1.459(4) yes
O(2) C(1) 1.439(3) yes
O(2) C(9) 1.430(4) yes
O(3) C(3) 1.382(5) yes
O(3) C(5) 1.436(6) yes
O(4) C(2) 1.417(4) yes
O(4) C(5) 1.455(5) yes
O(5) C(8) 1.378(5) yes
O(6) C(13) 1.237(4) yes
O(7) C(24) 1.134(5) yes
O(8) C(25) 1.115(6) yes
O(9) C(26) 1.119(5) yes
C(1) C(2) 1.520(5) yes
C(1) C(11) 1.517(4) yes
C(2) C(3) 1.523(5) yes
C(3) C(4) 1.539(5) yes
C(4) C(8) 1.516(5) yes
C(5) C(6) 1.528(8) yes
C(5) C(7) 1.462(8) yes
C(9) C(10) 1.508(4) yes
C(10) C(11) 1.417(5) yes
C(10) C(14) 1.401(4) yes
C(11) C(12) 1.456(4) yes
C(12) C(13) 1.510(5) yes
C(13) C(14) 1.494(4) yes
C(18) C(21) 1.66(2) yes
C(19) C(22) 1.757(16) yes
C(19) C(23) 1.433(18) yes
C(20) C(21) 1.60(2) yes
C(2) H(20) 0.950 no
C(3) H(21) 0.950 no
C(4) H(22) 0.950 no
C(6) H(1) 0.950(10) no
C(6) H(2) 0.950(10) no
C(6) H(3) 0.950(10) no
C(7) H(4) 0.950(8) no
C(7) H(5) 0.950(10) no
C(7) H(6) 0.950(11) no
C(8) H(16) 0.950(7) no
C(8) H(17) 0.950(6) no
C(9) H(18) 0.950(6) no
C(9) H(19) 0.950(5) no
C(15) H(7) 0.950(7) no
C(15) H(8) 0.950(7) no
C(15) H(9) 0.950(7) no
C(16) H(10) 0.950(10) no
C(16) H(11) 0.950(8) no
C(16) H(12) 0.950(9) no
C(17) H(13) 0.950(13) no
C(17) H(14) 0.950(9) no
C(17) H(15) 0.950(9) no

loop_
_geom_contact_atom_site_label_1
_geom_contact_atom_site_label_2
_geom_contact_distance
_geom_contact_site_symmetry_2
O(1) O(7) 3.452(4) 1_655
O(1) O(9) 3.005(4) 1_655
O(1) C(24) 3.514(5) 1_655
O(1) C(26) 3.237(4) 1_655
O(2) O(8) 3.324(4) 3_656
O(3) C(15) 3.490(6) 4_664
O(5) O(6) 2.821(4) 3_756
O(5) O(7) 3.475(5) 1_655
O(5) O(9) 3.396(4) 1_655
O(5) C(2) 3.394(4) 1_655
O(5) C(24) 3.458(5) 1_655
O(5) C(26) 3.402(4) 1_655
O(6) O(5) 2.821(4) 3_746
O(6) C(8) 3.171(5) 3_746
O(7) O(1) 3.452(4) 1_455
O(7) O(5) 3.475(5) 1_455
O(7) C(9) 3.455(5) 1_455
O(7) C(19) 3.314(9) 3_656
O(8) O(2) 3.324(4) 3_646
O(8) C(8) 3.448(7) 3_646
O(8) C(22) 2.952(12) 1_455
O(9) O(1) 3.005(4) 1_455
O(9) O(5) 3.396(4) 1_455
O(9) C(4) 3.262(4) 1_455
O(9) C(18) 3.045(8) 1_455
C(2) O(5) 3.394(4) 1_455
C(4) O(9) 3.262(4) 1_655
C(8) O(6) 3.171(5) 3_756
C(8) O(8) 3.448(7) 3_656
C(9) O(7) 3.455(5) 1_655
C(15) O(3) 3.490(6) 4_665
C(18) O(9) 3.045(8) 1_655
C(18) C(26) 3.526(8) 1_655
C(19) O(7) 3.314(9) 3_646
C(22) O(8) 2.952(12) 1_655
C(22) C(25) 3.391(11) 1_655
C(24) O(1) 3.514(5) 1_455
C(24) O(5) 3.458(5) 1_455
C(25) C(22) 3.391(11) 1_455
C(26) O(1) 3.237(4) 1_455
C(26) O(5) 3.402(4) 1_455
C(26) C(18) 3.526(8) 1_455
O(3) H(7) 2.809(6) 4_664
O(3) H(8) 3.408(6) 4_664
O(3) H(11) 2.907(7) 4_664
O(5) H(1) 3.152(8) 1_655
O(5) H(15) 3.303(8) 3_756
O(5) H(20) 2.448 1_655
O(6) H(16) 3.021(5) 3_746
O(6) H(17) 3.098(5) 3_746
O(7) H(12) 3.344(7) 1_455
O(7) H(18) 2.682(5) 1_455
O(8) H(16) 2.602(7) 3_646
O(8) H(17) 3.519(8) 3_646
O(8) H(21) 3.504 3_646
O(9) H(22) 2.724 1_455
C(3) H(15) 3.433(8) 3_656
C(5) H(7) 3.454(7) 4_664
C(6) H(8) 3.457(9) 4_564
C(6) H(11) 3.429(10) 4_664
C(7) H(7) 3.137(9) 4_664
C(16) H(3) 3.212(10) 4_665
C(16) H(14) 3.402(9) 2_557
C(17) H(11) 3.470(9) 2_457
C(17) H(21) 2.972 3_646
C(18) H(5) 3.380(10) 2_556
C(19) H(19) 3.375(12) 3_646
C(20) H(5) 3.403(11) 2_456
C(20) H(6) 3.299(11) 2_456
C(22) H(4) 3.318(12) 2_556
C(23) H(6) 3.513(13) 2_456
C(23) H(19) 2.829(10) 3_646
C(26) H(22) 3.445 1_455
H(1) O(5) 3.152(8) 1_455
H(1) H(8) 3.391(9) 4_564
H(1) H(22) 2.815 1_455
H(2) H(8) 3.445(9) 4_564
H(2) H(9) 3.585(9) 4_564
H(3) C(16) 3.212(10) 4_664
H(3) H(8) 2.988(9) 4_564
H(3) H(9) 3.450(9) 4_564
H(3) H(11) 2.597(10) 4_664
H(3) H(12) 2.967(10) 4_664
H(3) H(14) 3.341(9) 3_656
H(4) C(22) 3.318(12) 2_456
H(4) H(7) 2.860(9) 4_664
H(4) H(18) 3.324(7) 4_664
H(5) C(18) 3.380(10) 2_456
H(5) C(20) 3.403(11) 2_556
H(6) C(20) 3.299(11) 2_556
H(6) C(23) 3.513(13) 2_556
H(6) H(7) 2.771(8) 4_664
H(7) O(3) 2.809(6) 4_665
H(7) C(5) 3.454(7) 4_665
H(7) C(7) 3.137(9) 4_665
H(7) H(4) 2.860(9) 4_665
H(7) H(6) 2.771(8) 4_665
H(8) O(3) 3.408(6) 4_665
H(8) C(6) 3.457(9) 4_565
H(8) H(1) 3.391(9) 4_565
H(8) H(2) 3.445(9) 4_565
H(8) H(3) 2.988(9) 4_565
H(9) H(2) 3.585(9) 4_565
H(9) H(3) 3.450(9) 4_565
H(10) H(13) 3.558(12) 1_655
H(10) H(14) 3.251(9) 2_557
H(10) H(17) 2.798(8) 3_746
H(11) O(3) 2.907(7) 4_665
H(11) C(6) 3.429(10) 4_665
H(11) C(17) 3.470(9) 2_557
H(11) H(3) 2.597(10) 4_665
H(11) H(13) 3.396(9) 2_557
H(11) H(14) 2.716(9) 2_557
H(12) O(7) 3.344(7) 1_655
H(12) H(3) 2.967(10) 4_665
H(13) H(10) 3.558(12) 1_455
H(13) H(11) 3.396(9) 2_457
H(13) H(21) 2.794 3_646
H(14) C(16) 3.402(9) 2_457
H(14) H(3) 3.341(9) 3_646
H(14) H(10) 3.251(9) 2_457
H(14) H(11) 2.716(9) 2_457
H(14) H(21) 3.039 3_646
H(15) O(5) 3.303(8) 3_746
H(15) C(3) 3.433(8) 3_646
H(15) H(17) 3.530(10) 3_746
H(15) H(20) 3.329 3_646
H(15) H(21) 2.594 3_646
H(16) O(6) 3.021(5) 3_756
H(16) O(8) 2.602(7) 3_656
H(17) O(6) 3.098(5) 3_756
H(17) O(8) 3.519(8) 3_656
H(17) H(10) 2.798(8) 3_756
H(17) H(15) 3.530(10) 3_756
H(18) O(7) 2.682(5) 1_655
H(18) H(4) 3.324(7) 4_665
H(19) C(19) 3.375(12) 3_656
H(19) C(23) 2.829(10) 3_656
H(20) O(5) 2.448 1_455
H(20) H(15) 3.329 3_656
H(21) O(8) 3.504 3_656
H(21) C(17) 2.972 3_656
H(21) H(13) 2.794 3_656
H(21) H(14) 3.039 3_656
H(21) H(15) 2.594 3_656
H(22) O(9) 2.724 1_655
H(22) C(26) 3.445 1_655
H(22) H(1) 2.815 1_655

loop_
_geom_torsion_atom_site_label_1
_geom_torsion_atom_site_label_2
_geom_torsion_atom_site_label_3
_geom_torsion_atom_site_label_4
_geom_torsion
C(10) Ru(1) C(11) C(1) -99.5(3)
C(10) Ru(1) C(11) C(12) 116.8(2)
C(11) Ru(1) C(10) C(9) 99.7(3)
C(11) Ru(1) C(10) C(14) -121.1(2)
C(10) Ru(1) C(12) Si(2) -168.3(2)
C(10) Ru(1) C(12) C(11) -37.67(19)
C(10) Ru(1) C(12) C(13) 71.43(19)
C(12) Ru(1) C(10) C(9) 138.0(3)
C(12) Ru(1) C(10) C(11) 38.33(17)
C(12) Ru(1) C(10) C(14) -82.8(2)
C(10) Ru(1) C(14) Si(1) 124.3(3)
C(10) Ru(1) C(14) C(13) -109.7(2)
C(14) Ru(1) C(10) C(9) -139.2(4)
C(14) Ru(1) C(10) C(11) 121.1(2)
C(10) Ru(1) C(24) O(7) -27(13)
C(24) Ru(1) C(10) C(9) -37.5(3)
C(24) Ru(1) C(10) C(11) -137.1(2)
C(24) Ru(1) C(10) C(14) 101.7(2)
C(10) Ru(1) C(25) O(8) -28(9)
C(25) Ru(1) C(10) C(9) -141.2(3)
C(25) Ru(1) C(10) C(11) 119.2(2)
C(25) Ru(1) C(10) C(14) -1.9(3)
C(10) Ru(1) C(26) O(9) 64(8)
C(26) Ru(1) C(10) C(9) 58.4(3)
C(26) Ru(1) C(10) C(11) -41.3(2)
C(26) Ru(1) C(10) C(14) -162.4(2)
C(11) Ru(1) C(12) Si(2) -130.6(3)
C(11) Ru(1) C(12) C(13) 109.1(2)
C(12) Ru(1) C(11) C(1) 143.6(3)
C(12) Ru(1) C(11) C(10) -116.8(2)
C(11) Ru(1) C(14) Si(1) 160.2(2)
C(11) Ru(1) C(14) C(10) 35.87(19)
C(11) Ru(1) C(14) C(13) -73.9(2)
C(14) Ru(1) C(11) C(1) -134.3(3)
C(14) Ru(1) C(11) C(10) -34.78(18)
C(14) Ru(1) C(11) C(12) 82.1(2)
C(11) Ru(1) C(24) O(7) -56(13)
C(24) Ru(1) C(11) C(1) -46.9(3)
C(24) Ru(1) C(11) C(10) 52.7(2)
C(24) Ru(1) C(11) C(12) 169.5(2)
C(11) Ru(1) C(25) O(8) 30(9)
C(25) Ru(1) C(11) C(1) 154.2(3)
C(25) Ru(1) C(11) C(10) -106.3(3)
C(25) Ru(1) C(11) C(12) 10.6(4)
C(11) Ru(1) C(26) O(9) 40(8)
C(26) Ru(1) C(11) C(1) 48.3(2)
C(26) Ru(1) C(11) C(10) 147.9(2)
C(26) Ru(1) C(11) C(12) -95.3(2)
C(12) Ru(1) C(14) Si(1) -156.9(2)
C(12) Ru(1) C(14) C(10) 78.8(2)
C(12) Ru(1) C(14) C(13) -30.96(18)
C(14) Ru(1) C(12) Si(2) 150.9(2)
C(14) Ru(1) C(12) C(11) -78.5(2)
C(14) Ru(1) C(12) C(13) 30.60(18)
C(12) Ru(1) C(24) O(7) -38(13)
C(24) Ru(1) C(12) Si(2) -155.8(3)
C(24) Ru(1) C(12) C(11) -25.2(5)
C(24) Ru(1) C(12) C(13) 83.9(4)
C(12) Ru(1) C(25) O(8) 37(8)
C(25) Ru(1) C(12) Si(2) 56.2(2)
C(25) Ru(1) C(12) C(11) -173.2(2)
C(25) Ru(1) C(12) C(13) -64.1(2)
C(12) Ru(1) C(26) O(9) 1(7)
C(26) Ru(1) C(12) Si(2) -41.1(2)
C(26) Ru(1) C(12) C(11) 89.5(2)
C(26) Ru(1) C(12) C(13) -161.4(2)
C(14) Ru(1) C(24) O(7) 10(13)
C(24) Ru(1) C(14) Si(1) 40.4(2)
C(24) Ru(1) C(14) C(10) -83.9(2)
C(24) Ru(1) C(14) C(13) 166.4(2)
C(14) Ru(1) C(25) O(8) -29(8)
C(25) Ru(1) C(14) Si(1) -57.0(2)
C(25) Ru(1) C(14) C(10) 178.6(2)
C(25) Ru(1) C(14) C(13) 68.9(2)
C(14) Ru(1) C(26) O(9) 33(8)
C(26) Ru(1) C(14) Si(1) 167.6(3)
C(26) Ru(1) C(14) C(10) 43.3(4)
C(26) Ru(1) C(14) C(13) -66.4(4)
C(24) Ru(1) C(25) O(8) -132(8)
C(25) Ru(1) C(24) O(7) 111(13)
C(24) Ru(1) C(26) O(9) 162(8)
C(26) Ru(1) C(24) O(7) -154(13)
C(25) Ru(1) C(26) O(9) -103(8)
C(26) Ru(1) C(25) O(8) 136(8)
C(15) Si(1) C(14) Ru(1) -58.5(3)
C(15) Si(1) C(14) C(10) 36.5(4)
C(15) Si(1) C(14) C(13) -165.4(3)
C(16) Si(1) C(14) Ru(1) -177.2(2)
C(16) Si(1) C(14) C(10) -82.2(4)
C(16) Si(1) C(14) C(13) 75.9(3)
C(17) Si(1) C(14) Ru(1) 62.9(3)
C(17) Si(1) C(14) C(10) 157.9(4)
C(17) Si(1) C(14) C(13) -43.9(4)
C(12) Si(2) C(18) C(21) -116.5(4)
C(18) Si(2) C(12) Ru(1) 138.5(2)
C(18) Si(2) C(12) C(11) 42.4(4)
C(18) Si(2) C(12) C(13) -119.7(3)
C(12) Si(2) C(19) C(22) -92.0(5)
C(12) Si(2) C(19) C(23) 87.4(6)
C(19) Si(2) C(12) Ru(1) -97.7(5)
C(19) Si(2) C(12) C(11) 166.2(5)
C(19) Si(2) C(12) C(13) 4.1(5)
C(12) Si(2) C(20) C(21) 116.0(5)
C(20) Si(2) C(12) Ru(1) 25.7(3)
C(20) Si(2) C(12) C(11) -70.4(4)
C(20) Si(2) C(12) C(13) 127.5(3)
C(12) Si(2) C(21) C(18) 89.7(6)
C(12) Si(2) C(21) C(20) -88.6(6)
C(21) Si(2) C(12) Ru(1) 80.0(8)
C(21) Si(2) C(12) C(11) -16.1(9)
C(21) Si(2) C(12) C(13) -178.2(8)
C(12) Si(2) C(22) C(19) 109.0(4)
C(22) Si(2) C(12) Ru(1) -155.5(3)
C(22) Si(2) C(12) C(11) 108.4(4)
C(22) Si(2) C(12) C(13) -53.7(4)
C(12) Si(2) C(23) C(19) -109.2(6)
C(23) Si(2) C(12) Ru(1) -50.7(4)
C(23) Si(2) C(12) C(11) -146.8(4)
C(23) Si(2) C(12) C(13) 51.1(4)
C(18) Si(2) C(19) C(22) 29.6(5)
C(18) Si(2) C(19) C(23) -151.0(6)
C(19) Si(2) C(18) C(21) 118.1(6)
C(18) Si(2) C(20) C(21) 1.4(5)
C(20) Si(2) C(18) C(21) -1.4(5)
C(18) Si(2) C(21) C(20) -178.3(7)
C(18) Si(2) C(22) C(19) -148.9(6)
C(22) Si(2) C(18) C(21) 145.0(6)
C(18) Si(2) C(23) C(19) 54.7(10)
C(23) Si(2) C(18) C(21) 79.8(8)
C(19) Si(2) C(20) C(21) -118.5(6)
C(20) Si(2) C(19) C(22) 145.7(5)
C(20) Si(2) C(19) C(23) -34.9(7)
C(19) Si(2) C(21) C(18) -92.8(7)
C(19) Si(2) C(21) C(20) 88.9(9)
C(21) Si(2) C(19) C(22) 90.3(10)
C(21) Si(2) C(19) C(23) -90.3(11)
C(22) Si(2) C(19) C(23) 179.4(8)
C(23) Si(2) C(19) C(22) -179.4(8)
C(20) Si(2) C(21) C(18) 178.3(7)
C(20) Si(2) C(22) C(19) -73.1(8)
C(22) Si(2) C(20) C(21) -61.9(9)
C(20) Si(2) C(23) C(19) 145.9(7)
C(23) Si(2) C(20) C(21) -143.6(6)
C(21) Si(2) C(22) C(19) -119.3(6)
C(22) Si(2) C(21) C(18) -32.8(5)
C(22) Si(2) C(21) C(20) 149.0(5)
C(21) Si(2) C(23) C(19) 115.8(8)
C(23) Si(2) C(21) C(18) -143.4(4)
C(23) Si(2) C(21) C(20) 38.3(7)
C(22) Si(2) C(23) C(19) -0.5(7)
C(23) Si(2) C(22) C(19) 0.4(6)
C(1) O(1) C(4) C(3) -17.9(3)
C(1) O(1) C(4) C(8) 104.1(3)
C(4) O(1) C(1) O(2) -77.6(3)
C(4) O(1) C(1) C(2) 33.4(2)
C(4) O(1) C(1) C(11) 168.2(2)
C(1) O(2) C(9) C(10) -16.6(3)
C(9) O(2) C(1) O(1) -100.4(3)
C(9) O(2) C(1) C(2) 147.2(2)
C(9) O(2) C(1) C(11) 17.0(3)
C(3) O(3) C(5) O(4) -15.4(4)
C(3) O(3) C(5) C(6) 102.5(4)
C(3) O(3) C(5) C(7) -131.0(4)
C(5) O(3) C(3) C(2) -7.4(4)
C(5) O(3) C(3) C(4) 106.1(3)
C(2) O(4) C(5) O(3) 33.5(4)
C(2) O(4) C(5) C(6) -84.5(4)
C(2) O(4) C(5) C(7) 151.4(4)
C(5) O(4) C(2) C(1) -146.5(3)
C(5) O(4) C(2) C(3) -36.9(3)
O(1) C(1) C(2) O(4) 73.5(3)
O(1) C(1) C(2) C(3) -35.3(3)
O(1) C(1) C(11) Ru(1) -170.3(2)
O(1) C(1) C(11) C(10) 108.7(2)
O(1) C(1) C(11) C(12) -58.4(5)
O(2) C(1) C(2) O(4) -169.7(2)
O(2) C(1) C(2) C(3) 81.6(3)
O(2) C(1) C(11) Ru(1) 70.7(3)
O(2) C(1) C(11) C(10) -10.2(3)
O(2) C(1) C(11) C(12) -177.4(4)
C(2) C(1) C(11) Ru(1) -45.8(4)
C(2) C(1) C(11) C(10) -126.7(3)
C(2) C(1) C(11) C(12) 66.2(5)
C(11) C(1) C(2) O(4) -52.8(4)
C(11) C(1) C(2) C(3) -161.5(3)
O(4) C(2) C(3) O(3) 27.7(3)
O(4) C(2) C(3) C(4) -92.2(3)
C(1) C(2) C(3) O(3) 143.4(2)
C(1) C(2) C(3) C(4) 23.4(3)
O(3) C(3) C(4) O(1) -119.3(3)
O(3) C(3) C(4) C(8) 118.4(3)
C(2) C(3) C(4) O(1) -4.7(3)
C(2) C(3) C(4) C(8) -127.0(3)
O(1) C(4) C(8) O(5) 68.3(4)
C(3) C(4) C(8) O(5) -172.5(3)
O(2) C(9) C(10) Ru(1) -69.4(3)
O(2) C(9) C(10) C(11) 9.3(3)
O(2) C(9) C(10) C(14) -177.5(4)
Ru(1) C(10) C(11) C(1) 123.4(2)
Ru(1) C(10) C(11) C(12) -64.9(2)
Ru(1) C(10) C(14) Si(1) -124.7(3)
Ru(1) C(10) C(14) C(13) 74.0(2)
C(9) C(10) C(11) Ru(1) -122.8(2)
C(9) C(10) C(11) C(1) 0.6(3)
C(9) C(10) C(11) C(12) 172.3(2)
C(9) C(10) C(14) Ru(1) 127.1(4)
C(9) C(10) C(14) Si(1) 2.4(6)
C(9) C(10) C(14) C(13) -158.9(4)
C(11) C(10) C(14) Ru(1) -59.8(2)
C(11) C(10) C(14) Si(1) 175.5(2)
C(11) C(10) C(14) C(13) 14.3(3)
C(14) C(10) C(11) Ru(1) 62.0(2)
C(14) C(10) C(11) C(1) -174.6(2)
C(14) C(10) C(11) C(12) -2.9(3)
Ru(1) C(11) C(12) Si(2) 122.2(3)
Ru(1) C(11) C(12) C(13) -73.8(2)
C(1) C(11) C(12) Ru(1) -128.8(4)
C(1) C(11) C(12) Si(2) -6.6(6)
C(1) C(11) C(12) C(13) 157.4(4)
C(10) C(11) C(12) Ru(1) 64.2(2)
C(10) C(11) C(12) Si(2) -173.6(2)
C(10) C(11) C(12) C(13) -9.6(3)
Ru(1) C(12) C(13) O(6) 127.1(3)
Ru(1) C(12) C(13) C(14) -46.5(2)
Si(2) C(12) C(13) O(6) -1.4(4)
Si(2) C(12) C(13) C(14) -175.0(2)
C(11) C(12) C(13) O(6) -168.5(3)
C(11) C(12) C(13) C(14) 17.9(3)
O(6) C(13) C(14) Ru(1) -127.3(3)
O(6) C(13) C(14) Si(1) 4.1(5)
O(6) C(13) C(14) C(10) 166.6(3)
C(12) C(13) C(14) Ru(1) 46.3(2)
C(12) C(13) C(14) Si(1) 177.6(2)
C(12) C(13) C(14) C(10) -19.8(3)
Si(2) C(18) C(21) C(20) 2.7(11)
C(22) C(19) C(23) Si(2) 0.9(13)
C(23) C(19) C(22) Si(2) -0.9(13)
Si(2) C(20) C(21) C(18) -2.6(10)

loop_
_cod_changelog_entry_id
_cod_changelog_entry_author
_cod_changelog_entry_date
_cod_changelog_entry_text
1 'Vaitkus, Antanas' 2022-05-07T05:39:00+03:00
;
 Replaced the '&#x009D;' sequences with backslash symbols ('\')
 in multiple data values.
;
